data_1564359
loop_
_publ_author_name
'Lai, Zhenzhen'
'Li, Aimin'
'Peng, Sangshan'
'Sessler, Jonathan L.'
'He, Qing'

_publ_section_title
;
 Trimacrocyclic hexasubstituted benzene linked by labile octahedral
 [X(CHCl3)6]-- clusters
;
_journal_name_full 'Chemical Science'
_journal_paper_doi 10.1039/D1SC03713G
_journal_year 2021
_chemical_formula_moiety '1(Cl), 6(C H0.969 Cl3), 2(C66 H70.574 O18), 2(C1 H5.5 N3)'
_chemical_formula_sum 'C140 H157.96 Cl19 N6 O36'
_chemical_formula_weight 3174.22
_space_group_crystal_system trigonal
_space_group_IT_number 148
_space_group_name_Hall '-R 3'
_space_group_name_H-M_alt 'R -3 :H'
_atom_sites_solution_hydrogens mixed
_audit_creation_date 2021-03-06
_audit_creation_method
;
Olex2 1.3
(compiled 2020.11.12 svn.r5f609507 for OlexSys, GUI svn.r6257)
;
_audit_update_record
;
2021-03-06 deposited with the CCDC.	2021-08-11 downloaded from the CCDC.
;
_cell_angle_alpha 90
_cell_angle_beta 90
_cell_angle_gamma 120
_cell_formula_units_Z 3
_cell_length_a 21.694(3)
_cell_length_b 21.694(3)
_cell_length_c 27.480(4)
_cell_measurement_reflns_used 1594
_cell_measurement_temperature 150.15
_cell_measurement_theta_max 22.15
_cell_measurement_theta_min 2.29
_cell_volume 11200(3)
_computing_cell_refinement 'SAINT V8.38A (Bruker, 2018)'
_computing_data_reduction 'SAINT V8.38A (Bruker, 2018)'
_computing_molecular_graphics 'Olex2 1.3 (Dolomanov et al., 2009)'
_computing_publication_material 'Olex2 1.3 (Dolomanov et al., 2009)'
_computing_structure_refinement 'SHELXL 2018/3 (Sheldrick, 2015)'
_computing_structure_solution 'SHELXT 2014/5 (Sheldrick, 2014)'
_diffrn_ambient_temperature 150.15
_diffrn_measured_fraction_theta_full 0.999
_diffrn_measured_fraction_theta_max 0.998
_diffrn_measurement_device_type 'Bruker APEX-II CCD'
_diffrn_measurement_method '\f and \w scans'
_diffrn_radiation_type MoK\a
_diffrn_radiation_wavelength 0.71073
_diffrn_reflns_av_R_equivalents 0.0351
_diffrn_reflns_av_unetI/netI 0.0287
_diffrn_reflns_Laue_measured_fraction_full 0.999
_diffrn_reflns_Laue_measured_fraction_max 0.998
_diffrn_reflns_limit_h_max 30
_diffrn_reflns_limit_h_min -23
_diffrn_reflns_limit_k_max 23
_diffrn_reflns_limit_k_min -30
_diffrn_reflns_limit_l_max 26
_diffrn_reflns_limit_l_min -38
_diffrn_reflns_number 24200
_diffrn_reflns_point_group_measured_fraction_full 0.999
_diffrn_reflns_point_group_measured_fraction_max 0.998
_diffrn_reflns_theta_full 25.242
_diffrn_reflns_theta_max 30.058
_diffrn_reflns_theta_min 2.291
_diffrn_source_current 1.4
_diffrn_source_power 0.07
_diffrn_source_voltage 50.0
_diffrn_standards_number 0
_exptl_absorpt_coefficient_mu 0.425
_exptl_absorpt_correction_T_max 0.7460
_exptl_absorpt_correction_T_min 0.6000
_exptl_absorpt_correction_type none
_exptl_absorpt_process_details
;
SADABS-2016/2 (Bruker,2016/2) was used for absorption correction.
wR2(int) was 0.1367 before and 0.0540 after correction.
The Ratio of minimum to maximum transmission is 0.8043.
The \l/2 correction factor is Not present.
;
_exptl_crystal_density_diffrn 1.412
_exptl_crystal_description bulk
_exptl_crystal_F_000 4953
_exptl_crystal_size_max 0.51
_exptl_crystal_size_mid 0.359
_exptl_crystal_size_min 0.311
_refine_diff_density_max 0.526
_refine_diff_density_min -0.990
_refine_diff_density_rms 0.105
_refine_ls_extinction_method none
_refine_ls_goodness_of_fit_ref 1.155
_refine_ls_hydrogen_treatment mixed
_refine_ls_matrix_type full
_refine_ls_number_parameters 361
_refine_ls_number_reflns 7306
_refine_ls_number_restraints 24
_refine_ls_restrained_S_all 1.157
_refine_ls_R_factor_all 0.1128
_refine_ls_R_factor_gt 0.1054
_refine_ls_shift/su_max 0.000
_refine_ls_shift/su_mean 0.000
_refine_ls_structure_factor_coef Fsqd
_refine_ls_weighting_details 'w=1/[\s^2^(Fo^2^)+(0.0630P)^2^+138.2162P] where P=(Fo^2^+2Fc^2^)/3'
_refine_ls_weighting_scheme calc
_refine_ls_wR_factor_gt 0.2633
_refine_ls_wR_factor_ref 0.2670
_reflns_Friedel_coverage 0.000
_reflns_number_gt 6412
_reflns_number_total 7306
_reflns_threshold_expression 'I > 2\s(I)'
_cod_data_source_file d1sc03713g2.cif
_cod_data_source_block 1-GuaCl
_cod_original_sg_symbol_H-M 'R -3'
_cod_database_code 1564359
_shelx_shelxl_version_number 2018/3
_shelx_space_group_comment
;
The symmetry employed for this shelxl refinement is uniquely defined
by the following loop, which should always be used as a source of
symmetry information in preference to the above space-group names.
They are only intended as comments.
;
_shelx_estimated_absorpt_t_max 0.879
_shelx_estimated_absorpt_t_min 0.812
_olex2_refinement_description
;
1. Fixed Uiso
 At 1.2 times of:
  All C(H) groups, All C(H,H) groups, All C(H,H,H) groups, All C(H,H,H,H)
  groups, All N(H,H) groups
2. Restrained distances
 O1A-C1A \\sim O1A-C1
 with sigma of 0.02
 O00D-C21 \\sim O6A-C21
 with sigma of 0.02
 O1A-C1 \\sim O1-C1
 with sigma of 0.02
 O1A-C2 \\sim O1-C2
 with sigma of 0.02
 O1A-C1A \\sim O1-C1A
 with sigma of 0.02
 Cl3-C24 \\sim Cl4-C24 \\sim Cl2-C24
 with sigma of 0.02
 Cl4-C24 \\sim Cl5-C24
 with sigma of 0.02
 Cl3-C24 \\sim Cl6-C24
 with sigma of 0.02
3. Uiso/Uaniso restraints and constraints
Uanis(Cl5) \\sim Ueq, Uanis(Cl6) \\sim Ueq: with sigma of 0.001 and sigma for
terminal atoms of 0.002
4. Others
 Sof(C1)=Sof(H1A)=Sof(H1B)=1-FVAR(1)
 Sof(C1A)=Sof(H1AA)=Sof(H1AB)=FVAR(1)
 Sof(H2BC)=Sof(H2BD)=Sof(O1)=1-FVAR(2)
 Sof(H2AA)=Sof(H2AB)=Sof(O1A)=FVAR(2)
 Sof(H22)=Sof(O6A)=1-FVAR(3)
 Sof(H22A)=Sof(H22B)=Sof(O00D)=FVAR(3)
 Sof(H24A)=Sof(Cl6)=1-FVAR(4)
 Sof(Cl3)=FVAR(4)
 Sof(Cl5)=1-FVAR(5)
 Sof(H24)=Sof(Cl4)=FVAR(5)
 Fixed Sof: H1C(0.91667) H1D(0.91667)
5.a Ternary CH refined with riding coordinates:
 C24(H24), C24(H24A)
5.b Secondary CH2 refined with riding coordinates:
 C2(H2AA,H2AB), C2(H2BC,H2BD), C3(H3A,H3B), C10(H10A,H10B), C13(H13A,H13B),
 C20(H20A,H20B), C22(H22A,H22B), C1A(H1AA,H1AB), C1(H1A,H1B)
5.c Aromatic/amide H refined with riding coordinates:
 C5(H5), C6(H6), C7(H7), C8(H8), C15(H15), C16(H16), C17(H17), C18(H18),
 C22(H22)
5.d X=CH2 refined with riding coordinates:
 N1(H1C,H1D)
;
_olex2_submission_special_instructions 'No special instructions were received'

loop_
_space_group_symop_operation_xyz
'x, y, z'
'-y, x-y, z'
'-x+y, -x, z'
'x+2/3, y+1/3, z+1/3'
'-y+2/3, x-y+1/3, z+1/3'
'-x+y+2/3, -x+1/3, z+1/3'
'x+1/3, y+2/3, z+2/3'
'-y+1/3, x-y+2/3, z+2/3'
'-x+y+1/3, -x+2/3, z+2/3'
'-x, -y, -z'
'y, -x+y, -z'
'x-y, x, -z'
'-x+2/3, -y+1/3, -z+1/3'
'y+2/3, -x+y+1/3, -z+1/3'
'x-y+2/3, x+1/3, -z+1/3'
'-x+1/3, -y+2/3, -z+2/3'
'y+1/3, -x+y+2/3, -z+2/3'
'x-y+1/3, x+2/3, -z+2/3'

loop_
_atom_site_label
_atom_site_type_symbol
_atom_site_fract_x
_atom_site_fract_y
_atom_site_fract_z
_atom_site_U_iso_or_equiv
_atom_site_adp_type
_atom_site_occupancy
_atom_site_site_symmetry_order
_atom_site_calc_flag
_atom_site_refinement_flags_posn
_atom_site_refinement_flags_adp
_atom_site_refinement_flags_occupancy
_atom_site_disorder_assembly
_atom_site_disorder_group
Cl1 Cl 0.000000 0.000000 0.500000 0.0526(7) Uani 1 6 d S T P . .
Cl2 Cl 0.10941(14) 0.10651(13) 0.36536(8) 0.0991(8) Uani 1 1 d D . . . .
C24 C 0.1017(3) 0.1394(3) 0.42154(19) 0.0483(11) Uani 1 1 d D . . . .
H24 H 0.079586 0.099173 0.445307 0.058 Uiso 0.830(11) 1 calc R U P A 1
H24A H 0.057920 0.101911 0.438195 0.058 Uiso 0.138(12) 1 calc R U P A 2
Cl3 Cl 0.0490(2) 0.1787(2) 0.41768(16) 0.0899(17) Uani 0.862(12) 1 d D . P A 1
Cl4 Cl 0.18822(12) 0.20282(19) 0.44253(12) 0.0684(11) Uani 0.830(11) 1 d D . P A 1
Cl5 Cl 0.1704(9) 0.1722(11) 0.4619(7) 0.087(5) Uani 0.170(11) 1 d D U P A 2
Cl6 Cl 0.0843(12) 0.2045(8) 0.3992(6) 0.068(5) Uani 0.138(12) 1 d D U P A 2
O2 O 0.55014(16) 0.42029(16) 0.55073(10) 0.0335(6) Uani 1 1 d . . . . .
O3 O 0.53355(12) 0.35825(13) 0.46826(8) 0.0217(5) Uani 1 1 d . . . . .
O4 O 0.50057(12) 0.18445(12) 0.36952(8) 0.0214(5) Uani 1 1 d . . . . .
O5 O 0.37061(13) 0.13932(14) 0.40920(10) 0.0289(5) Uani 1 1 d . . . . .
C2 C 0.6388(3) 0.4791(3) 0.61078(16) 0.0488(12) Uani 1 1 d D . . . .
H2AA H 0.652515 0.509407 0.640248 0.059 Uiso 0.47(10) 1 calc R U P B 1
H2AB H 0.639761 0.435041 0.618531 0.059 Uiso 0.47(10) 1 calc R U P B 1
H2BC H 0.644740 0.496089 0.644831 0.059 Uiso 0.53(10) 1 calc R U P B 2
H2BD H 0.641069 0.434660 0.610891 0.059 Uiso 0.53(10) 1 calc R U P B 2
C3 C 0.5669(2) 0.4620(3) 0.59384(14) 0.0392(10) Uani 1 1 d . . . . .
H3A H 0.531186 0.435197 0.619371 0.047 Uiso 1 1 calc R U . . .
H3B H 0.566162 0.506435 0.587133 0.047 Uiso 1 1 calc R U . . .
C4 C 0.49098(19) 0.40843(18) 0.52506(12) 0.0235(6) Uani 1 1 d . . . . .
C5 C 0.4411(2) 0.4260(2) 0.54069(14) 0.0300(7) Uani 1 1 d . . . . .
H5 H 0.446898 0.448773 0.571232 0.036 Uiso 1 1 calc R U . . .
C6 C 0.3825(2) 0.4103(2) 0.51181(15) 0.0321(8) Uani 1 1 d . . . . .
H6 H 0.348265 0.422361 0.522723 0.039 Uiso 1 1 calc R U . . .
C7 C 0.37367(19) 0.3773(2) 0.46719(15) 0.0313(8) Uani 1 1 d . . . . .
H7 H 0.333429 0.366550 0.447615 0.038 Uiso 1 1 calc R U . . .
C8 C 0.42405(18) 0.35966(19) 0.45093(13) 0.0244(6) Uani 1 1 d . . . . .
H8 H 0.418282 0.337371 0.420191 0.029 Uiso 1 1 calc R U . . .
C9 C 0.48224(17) 0.37476(17) 0.47969(12) 0.0204(6) Uani 1 1 d . . . . .
C10 C 0.53448(17) 0.33610(18) 0.41894(12) 0.0217(6) Uani 1 1 d . . . . .
H10A H 0.533998 0.370454 0.395451 0.026 Uiso 1 1 calc R U . . .
H10B H 0.492818 0.288498 0.412630 0.026 Uiso 1 1 calc R U . . .
C11 C 0.60278(16) 0.33409(16) 0.41497(11) 0.0169(5) Uani 1 1 d . . . . .
C12 C 0.60150(16) 0.26919(16) 0.41507(11) 0.0169(5) Uani 1 1 d . . . . .
C13 C 0.53139(17) 0.20004(17) 0.41793(11) 0.0206(6) Uani 1 1 d . . . . .
H13A H 0.539223 0.161174 0.429265 0.025 Uiso 1 1 calc R U . . .
H13B H 0.498993 0.204680 0.441091 0.025 Uiso 1 1 calc R U . . .
C14 C 0.44702(17) 0.11506(17) 0.36295(11) 0.0209(6) Uani 1 1 d . . . . .
C15 C 0.46055(19) 0.06958(18) 0.33590(12) 0.0248(6) Uani 1 1 d . . . . .
H15 H 0.507489 0.085182 0.324641 0.030 Uiso 1 1 calc R U . . .
C16 C 0.4058(2) 0.0005(2) 0.32484(13) 0.0314(8) Uani 1 1 d . . . . .
H16 H 0.415218 -0.030525 0.305969 0.038 Uiso 1 1 calc R U . . .
C17 C 0.3380(2) -0.0216(2) 0.34179(15) 0.0367(9) Uani 1 1 d . . . . .
H17 H 0.300439 -0.068050 0.334121 0.044 Uiso 1 1 calc R U . . .
C18 C 0.3237(2) 0.0232(2) 0.36994(16) 0.0333(8) Uani 1 1 d . . . . .
H18 H 0.276866 0.007043 0.381534 0.040 Uiso 1 1 calc R U . . .
C19 C 0.37823(18) 0.09174(18) 0.38115(13) 0.0253(7) Uani 1 1 d . . . . .
C20 C 0.30983(19) 0.1124(2) 0.44030(16) 0.0322(8) Uani 1 1 d . . . . .
H20A H 0.298626 0.065522 0.453665 0.039 Uiso 1 1 calc R U . . .
H20B H 0.268004 0.106375 0.421824 0.039 Uiso 1 1 calc R U . . .
C21 C 0.3272(2) 0.1650(2) 0.48089(16) 0.0333(8) Uani 1 1 d D . . . .
H21A H 0.285(3) 0.154(3) 0.4993(18) 0.033(12) Uiso 1 1 d . . . . .
H21B H 0.346(3) 0.211(3) 0.4677(18) 0.036(13) Uiso 1 1 d . . . . .
C22 C 0.4008(3) 0.2104(2) 0.54980(18) 0.0407(10) Uani 1 1 d . . . . .
H22 H 0.368753 0.223035 0.564110 0.049 Uiso 0.48(7) 1 calc R U P C 1
H22A H 0.365378 0.222191 0.562860 0.049 Uiso 0.52(7) 1 calc R U P C 2
H22B H 0.439121 0.253289 0.533617 0.049 Uiso 0.52(7) 1 calc R U P C 2
O1A O 0.6860(12) 0.5161(8) 0.5717(6) 0.022(4) Uani 0.47(10) 1 d D . P B 1
O6A O 0.3875(16) 0.173(2) 0.5061(9) 0.040(5) Uani 0.48(7) 1 d D . P C 1
C1A C 0.7589(8) 0.5308(8) 0.5710(4) 0.052(4) Uani 0.403(16) 1 d . . P B 1
H1AA H 0.760757 0.492684 0.552356 0.063 Uiso 0.403(16) 1 calc R U P B 1
H1AB H 0.773787 0.529037 0.604752 0.063 Uiso 0.403(16) 1 calc R U P B 1
O00D O 0.3676(13) 0.1529(8) 0.5157(7) 0.031(3) Uani 0.52(7) 1 d D . P C 2
O1 O 0.6973(12) 0.531(2) 0.5831(17) 0.048(5) Uani 0.53(10) 1 d D . P B 2
C1 C 0.7553(4) 0.5684(4) 0.5908(3) 0.038(2) Uani 0.597(16) 1 d . . P B 2
H1A H 0.771265 0.543437 0.613200 0.046 Uiso 0.597(16) 1 calc R U P B 2
H1B H 0.758374 0.609208 0.609140 0.046 Uiso 0.597(16) 1 calc R U P B 2
N1 N 0.5980(3) 0.3120(3) 0.5461(3) 0.0806(18) Uani 1 1 d . . . . .
H1C H 0.566729 0.266429 0.549500 0.097 Uiso 0.9167 1 calc R U P . .
H1D H 0.583557 0.343275 0.544455 0.097 Uiso 0.9167 1 calc R U P . .
C23 C 0.666667 0.333333 0.5436(3) 0.050(2) Uani 1 3 d S T P . .

loop_
_atom_site_aniso_label
_atom_site_aniso_U_11
_atom_site_aniso_U_22
_atom_site_aniso_U_33
_atom_site_aniso_U_23
_atom_site_aniso_U_13
_atom_site_aniso_U_12
Cl1 0.0562(11) 0.0562(11) 0.0453(15) 0.000 0.000 0.0281(5)
Cl2 0.1185(18) 0.0977(15) 0.0861(14) -0.0359(11) 0.0138(12) 0.0580(14)
C24 0.055(3) 0.054(3) 0.052(3) -0.002(2) 0.002(2) 0.039(3)
Cl3 0.087(2) 0.112(3) 0.114(3) -0.054(2) -0.049(2) 0.082(2)
Cl4 0.0464(11) 0.089(2) 0.0771(17) -0.0158(14) -0.0040(9) 0.0395(12)
Cl5 0.086(5) 0.087(5) 0.088(5) 0.002(2) -0.0017(19) 0.044(3)
Cl6 0.068(5) 0.069(5) 0.069(5) 0.0008(19) -0.0036(19) 0.036(3)
O2 0.0443(16) 0.0413(15) 0.0253(13) -0.0092(11) -0.0098(11) 0.0291(14)
O3 0.0215(11) 0.0294(12) 0.0202(10) -0.0036(9) -0.0010(8) 0.0170(10)
O4 0.0188(10) 0.0164(10) 0.0199(10) 0.0031(8) -0.0025(8) 0.0020(8)
O5 0.0199(11) 0.0230(12) 0.0400(15) 0.0030(10) 0.0077(10) 0.0080(10)
C2 0.042(2) 0.056(3) 0.028(2) -0.0020(19) -0.0046(17) 0.009(2)
C3 0.035(2) 0.048(2) 0.0227(17) -0.0083(16) 0.0022(15) 0.0111(18)
C4 0.0270(16) 0.0237(15) 0.0207(14) 0.0013(11) 0.0022(12) 0.0133(13)
C5 0.0354(19) 0.0301(17) 0.0259(16) -0.0007(13) 0.0086(14) 0.0175(15)
C6 0.0274(17) 0.0352(19) 0.038(2) -0.0022(15) 0.0096(15) 0.0186(15)
C7 0.0194(15) 0.0363(19) 0.041(2) -0.0069(16) 0.0009(14) 0.0158(14)
C8 0.0210(14) 0.0288(16) 0.0256(15) -0.0049(12) 0.0005(12) 0.0142(13)
C9 0.0193(14) 0.0216(14) 0.0224(14) 0.0026(11) 0.0055(11) 0.0119(12)
C10 0.0185(13) 0.0291(16) 0.0219(14) -0.0057(12) -0.0030(11) 0.0152(12)
C11 0.0163(12) 0.0184(13) 0.0177(12) -0.0020(10) -0.0014(10) 0.0098(11)
C12 0.0162(12) 0.0157(12) 0.0160(12) 0.0002(10) 0.0012(10) 0.0060(10)
C13 0.0171(13) 0.0186(13) 0.0200(14) 0.0008(11) 0.0002(10) 0.0043(11)
C14 0.0192(14) 0.0175(13) 0.0190(13) 0.0023(10) -0.0016(11) 0.0040(11)
C15 0.0297(17) 0.0244(15) 0.0169(14) 0.0007(11) -0.0005(12) 0.0110(13)
C16 0.043(2) 0.0234(16) 0.0228(16) -0.0019(12) -0.0034(14) 0.0125(15)
C17 0.034(2) 0.0232(17) 0.035(2) -0.0039(14) -0.0108(16) 0.0006(15)
C18 0.0217(16) 0.0263(17) 0.040(2) 0.0019(15) -0.0037(14) 0.0032(14)
C19 0.0196(14) 0.0211(15) 0.0300(17) 0.0030(12) -0.0014(12) 0.0063(12)
C20 0.0196(15) 0.0314(18) 0.043(2) 0.0068(15) 0.0088(14) 0.0106(14)
C21 0.0296(18) 0.035(2) 0.041(2) 0.0083(16) 0.0089(16) 0.0205(16)
C22 0.049(2) 0.039(2) 0.045(2) -0.0053(18) -0.0016(19) 0.030(2)
O1A 0.019(5) 0.024(5) 0.018(5) -0.010(3) 0.000(3) 0.007(3)
O6A 0.038(7) 0.053(12) 0.037(6) -0.010(6) -0.003(5) 0.029(8)
C1A 0.083(10) 0.071(9) 0.030(6) 0.012(6) 0.017(6) 0.058(8)
O00D 0.030(5) 0.024(4) 0.044(5) 0.005(3) 0.001(4) 0.016(4)
O1 0.032(5) 0.056(10) 0.054(10) 0.010(10) -0.007(7) 0.019(5)
C1 0.028(3) 0.042(4) 0.035(4) -0.001(3) -0.006(3) 0.010(3)
N1 0.062(3) 0.074(4) 0.110(5) 0.020(4) 0.004(3) 0.038(3)
C23 0.052(3) 0.052(3) 0.046(5) 0.000 0.000 0.0262(15)

loop_
_atom_type_symbol
_atom_type_description
_atom_type_scat_dispersion_real
_atom_type_scat_dispersion_imag
_atom_type_scat_source
C C 0.0033 0.0016 'International Tables Vol C Tables 4.2.6.8 and 6.1.1.4'
H H 0.0000 0.0000 'International Tables Vol C Tables 4.2.6.8 and 6.1.1.4'
Cl Cl 0.1484 0.1585 'International Tables Vol C Tables 4.2.6.8 and 6.1.1.4'
N N 0.0061 0.0033 'International Tables Vol C Tables 4.2.6.8 and 6.1.1.4'
O O 0.0106 0.0060 'International Tables Vol C Tables 4.2.6.8 and 6.1.1.4'

loop_
_geom_angle_atom_site_label_1
_geom_angle_atom_site_label_2
_geom_angle_atom_site_label_3
_geom_angle
_geom_angle_site_symmetry_1
_geom_angle_site_symmetry_3
_geom_angle_publ_flag
Cl2 C24 H24 108.8 . . ?
Cl2 C24 H24A 108.6 . . ?
Cl2 C24 Cl4 108.8(3) . . ?
Cl2 C24 Cl6 97.1(6) . . ?
Cl3 C24 Cl2 111.6(3) . . ?
Cl3 C24 H24 108.8 . . ?
Cl3 C24 Cl4 109.8(3) . . ?
Cl4 C24 H24 108.8 . . ?
Cl5 C24 Cl2 120.3(7) . . ?
Cl5 C24 H24A 108.6 . . ?
Cl5 C24 Cl6 112.9(9) . . ?
Cl6 C24 H24A 108.6 . . ?
C4 O2 C3 117.7(3) . . ?
C9 O3 C10 116.9(2) . . ?
C14 O4 C13 114.4(2) . . ?
C19 O5 C20 117.7(3) . . ?
H2AA C2 H2AB 108.7 . . ?
H2BC C2 H2BD 107.4 . . ?
C3 C2 H2AA 110.6 . . ?
C3 C2 H2AB 110.6 . . ?
C3 C2 H2BC 108.3 . . ?
C3 C2 H2BD 108.3 . . ?
O1A C2 H2AA 110.6 . . ?
O1A C2 H2AB 110.6 . . ?
O1A C2 C3 105.9(11) . . ?
O1 C2 H2BC 108.3 . . ?
O1 C2 H2BD 108.3 . . ?
O1 C2 C3 116.0(11) . . ?
O2 C3 C2 108.8(4) . . ?
O2 C3 H3A 109.9 . . ?
O2 C3 H3B 109.9 . . ?
C2 C3 H3A 109.9 . . ?
C2 C3 H3B 109.9 . . ?
H3A C3 H3B 108.3 . . ?
O2 C4 C5 125.2(3) . . ?
O2 C4 C9 115.0(3) . . ?
C5 C4 C9 119.8(3) . . ?
C4 C5 H5 119.9 . . ?
C4 C5 C6 120.1(3) . . ?
C6 C5 H5 119.9 . . ?
C5 C6 H6 119.8 . . ?
C7 C6 C5 120.3(3) . . ?
C7 C6 H6 119.8 . . ?
C6 C7 H7 120.0 . . ?
C6 C7 C8 120.0(4) . . ?
C8 C7 H7 120.0 . . ?
C7 C8 H8 120.1 . . ?
C9 C8 C7 119.9(3) . . ?
C9 C8 H8 120.1 . . ?
O3 C9 C4 115.1(3) . . ?
O3 C9 C8 125.0(3) . . ?
C8 C9 C4 119.9(3) . . ?
O3 C10 H10A 110.8 . . ?
O3 C10 H10B 110.8 . . ?
O3 C10 C11 104.8(2) . . ?
H10A C10 H10B 108.9 . . ?
C11 C10 H10A 110.8 . . ?
C11 C10 H10B 110.8 . . ?
C12 C11 C10 120.4(3) . . ?
C12 C11 C10 118.9(3) 3_665 . ?
C12 C11 C12 120.6(3) . 3_665 ?
C11 C12 C11 119.4(3) . 2_655 ?
C11 C12 C13 120.3(3) . . ?
C11 C12 C13 120.3(3) 2_655 . ?
O4 C13 C12 107.5(2) . . ?
O4 C13 H13A 110.2 . . ?
O4 C13 H13B 110.2 . . ?
C12 C13 H13A 110.2 . . ?
C12 C13 H13B 110.2 . . ?
H13A C13 H13B 108.5 . . ?
O4 C14 C15 119.2(3) . . ?
O4 C14 C19 120.6(3) . . ?
C15 C14 C19 120.1(3) . . ?
C14 C15 H15 119.6 . . ?
C14 C15 C16 120.7(3) . . ?
C16 C15 H15 119.6 . . ?
C15 C16 H16 120.5 . . ?
C17 C16 C15 119.0(4) . . ?
C17 C16 H16 120.5 . . ?
C16 C17 H17 119.5 . . ?
C16 C17 C18 121.0(3) . . ?
C18 C17 H17 119.5 . . ?
C17 C18 H18 119.9 . . ?
C17 C18 C19 120.1(4) . . ?
C19 C18 H18 119.9 . . ?
O5 C19 C14 115.9(3) . . ?
O5 C19 C18 125.0(3) . . ?
C18 C19 C14 119.1(3) . . ?
O5 C20 H20A 110.2 . . ?
O5 C20 H20B 110.2 . . ?
O5 C20 C21 107.7(3) . . ?
H20A C20 H20B 108.5 . . ?
C21 C20 H20A 110.2 . . ?
C21 C20 H20B 110.2 . . ?
C20 C21 H21A 110(3) . . ?
C20 C21 H21B 109(3) . . ?
H21A C21 H21B 109(4) . . ?
O6A C21 C20 108.7(7) . . ?
O6A C21 H21A 119(3) . . ?
O6A C21 H21B 100(4) . . ?
O00D C21 C20 107.7(6) . . ?
O00D C21 H21A 101(3) . . ?
O00D C21 H21B 119(3) . . ?
H22A C22 H22B 108.5 . . ?
O6A C22 H22 123.7 . . ?
O6A C22 C1A 112.6(9) . 2_655 ?
O6A C22 C1 116.0(12) . 2_655 ?
C1A C22 H22 123.7 2_655 . ?
C1A C22 C1 39.9(6) 2_655 2_655 ?
O00D C22 H22A 110.2 . . ?
O00D C22 H22B 110.2 . . ?
C1 C22 H22A 110.2 2_655 . ?
C1 C22 H22B 110.2 2_655 . ?
C2 O1A C1A 122.2(16) . . ?
C22 O6A C21 113.7(9) . . ?
C22 C1A H1AA 108.6 3_665 . ?
C22 C1A H1AB 108.6 3_665 . ?
O1A C1A C22 114.6(10) . 3_665 ?
O1A C1A H1AA 108.6 . . ?
O1A C1A H1AB 108.6 . . ?
H1AA C1A H1AB 107.6 . . ?
C21 O00D C22 111.7(7) . . ?
C1 O1 C2 135(3) . . ?
C22 C1 H1A 107.0 3_665 . ?
C22 C1 H1B 107.0 3_665 . ?
O1 C1 H1A 107.0 . . ?
O1 C1 H1B 107.0 . . ?
H1A C1 H1B 106.8 . . ?
H1C N1 H1D 120.0 . . ?
C23 N1 H1C 120.0 . . ?
C23 N1 H1D 120.0 . . ?
N1 C23 N1 119.72(10) 2_655 3_665 ?
N1 C23 N1 119.73(10) 3_665 . ?
N1 C23 N1 119.72(10) 2_655 . ?

loop_
_geom_bond_atom_site_label_1
_geom_bond_atom_site_label_2
_geom_bond_distance
_geom_bond_site_symmetry_2
_geom_bond_publ_flag
Cl2 C24 1.744(5) . ?
C24 H24 1.0000 . ?
C24 H24A 1.0000 . ?
C24 Cl3 1.736(5) . ?
C24 Cl4 1.780(6) . ?
C24 Cl5 1.702(11) . ?
C24 Cl6 1.746(12) . ?
O2 C3 1.423(5) . ?
O2 C4 1.371(4) . ?
O3 C9 1.365(4) . ?
O3 C10 1.441(4) . ?
O4 C13 1.451(4) . ?
O4 C14 1.378(4) . ?
O5 C19 1.363(4) . ?
O5 C20 1.428(4) . ?
C2 H2AA 0.9900 . ?
C2 H2AB 0.9900 . ?
C2 H2BC 0.9900 . ?
C2 H2BD 0.9900 . ?
C2 C3 1.487(7) . ?
C2 O1A 1.421(10) . ?
C2 O1 1.423(11) . ?
C3 H3A 0.9900 . ?
C3 H3B 0.9900 . ?
C4 C5 1.383(5) . ?
C4 C9 1.409(5) . ?
C5 H5 0.9500 . ?
C5 C6 1.389(6) . ?
C6 H6 0.9500 . ?
C6 C7 1.385(5) . ?
C7 H7 0.9500 . ?
C7 C8 1.399(5) . ?
C8 H8 0.9500 . ?
C8 C9 1.383(5) . ?
C10 H10A 0.9900 . ?
C10 H10B 0.9900 . ?
C10 C11 1.508(4) . ?
C11 C12 1.403(4) 3_665 ?
C11 C12 1.394(4) . ?
C12 C13 1.513(4) . ?
C13 H13A 0.9900 . ?
C13 H13B 0.9900 . ?
C14 C15 1.379(5) . ?
C14 C19 1.407(5) . ?
C15 H15 0.9500 . ?
C15 C16 1.403(5) . ?
C16 H16 0.9500 . ?
C16 C17 1.381(6) . ?
C17 H17 0.9500 . ?
C17 C18 1.391(6) . ?
C18 H18 0.9500 . ?
C18 C19 1.395(5) . ?
C20 H20A 0.9900 . ?
C20 H20B 0.9900 . ?
C20 C21 1.504(6) . ?
C21 H21A 0.96(5) . ?
C21 H21B 0.94(5) . ?
C21 O6A 1.413(10) . ?
C21 O00D 1.410(9) . ?
C22 H22 0.9500 . ?
C22 H22A 0.9900 . ?
C22 H22B 0.9900 . ?
C22 O6A 1.398(13) . ?
C22 C1A 1.456(15) 2_655 ?
C22 O00D 1.433(12) . ?
C22 C1 1.524(9) 2_655 ?
O1A C1A 1.45(3) . ?
C1A H1AA 0.9900 . ?
C1A H1AB 0.9900 . ?
O1 C1 1.13(4) . ?
C1 H1A 0.9900 . ?
C1 H1B 0.9900 . ?
N1 H1C 0.8800 . ?
N1 H1D 0.8800 . ?
N1 C23 1.322(6) . ?

loop_
_geom_torsion_atom_site_label_1
_geom_torsion_atom_site_label_2
_geom_torsion_atom_site_label_3
_geom_torsion_atom_site_label_4
_geom_torsion
_geom_torsion_site_symmetry_1
_geom_torsion_site_symmetry_2
_geom_torsion_site_symmetry_3
_geom_torsion_site_symmetry_4
_geom_torsion_publ_flag
O2 C4 C5 C6 -179.0(4) . . . . ?
O2 C4 C9 O3 0.7(4) . . . . ?
O2 C4 C9 C8 179.4(3) . . . . ?
O3 C10 C11 C12 104.5(3) . . . . ?
O3 C10 C11 C12 -70.5(3) . . . 3_665 ?
O4 C14 C15 C16 -174.3(3) . . . . ?
O4 C14 C19 O5 -6.3(5) . . . . ?
O4 C14 C19 C18 174.0(3) . . . . ?
O5 C20 C21 O6A -59(2) . . . . ?
O5 C20 C21 O00D -80.9(12) . . . . ?
C2 O1A C1A C22 -143.6(11) . . . 3_665 ?
C2 O1 C1 C22 159(4) . . . 3_665 ?
C3 O2 C4 C5 -8.6(5) . . . . ?
C3 O2 C4 C9 172.2(3) . . . . ?
C3 C2 O1A C1A -168.9(13) . . . . ?
C3 C2 O1 C1 156(4) . . . . ?
C4 O2 C3 C2 -169.9(4) . . . . ?
C4 C5 C6 C7 -0.2(6) . . . . ?
C5 C4 C9 O3 -178.5(3) . . . . ?
C5 C4 C9 C8 0.2(5) . . . . ?
C5 C6 C7 C8 -0.2(6) . . . . ?
C6 C7 C8 C9 0.6(6) . . . . ?
C7 C8 C9 O3 178.0(3) . . . . ?
C7 C8 C9 C4 -0.6(5) . . . . ?
C9 O3 C10 C11 170.5(3) . . . . ?
C9 C4 C5 C6 0.1(5) . . . . ?
C10 O3 C9 C4 -168.8(3) . . . . ?
C10 O3 C9 C8 12.5(5) . . . . ?
C10 C11 C12 C11 -175.3(2) . . . 2_655 ?
C10 C11 C12 C13 1.5(4) . . . . ?
C11 C12 C13 O4 -103.3(3) 2_655 . . . ?
C11 C12 C13 O4 79.9(3) . . . . ?
C12 C11 C12 C11 -0.4(6) 3_665 . . 2_655 ?
C12 C11 C12 C13 176.4(2) 3_665 . . . ?
C13 O4 C14 C15 -106.2(3) . . . . ?
C13 O4 C14 C19 77.4(4) . . . . ?
C14 O4 C13 C12 163.5(3) . . . . ?
C14 C15 C16 C17 -0.5(5) . . . . ?
C15 C14 C19 O5 177.3(3) . . . . ?
C15 C14 C19 C18 -2.3(5) . . . . ?
C15 C16 C17 C18 -0.8(6) . . . . ?
C16 C17 C18 C19 0.5(6) . . . . ?
C17 C18 C19 O5 -178.5(4) . . . . ?
C17 C18 C19 C14 1.1(6) . . . . ?
C19 O5 C20 C21 156.7(3) . . . . ?
C19 C14 C15 C16 2.1(5) . . . . ?
C20 O5 C19 C14 -161.1(3) . . . . ?
C20 O5 C19 C18 18.6(5) . . . . ?
C20 C21 O6A C22 -169(2) . . . . ?
C20 C21 O00D C22 166.2(14) . . . . ?
O1A C2 C3 O2 58.5(8) . . . . ?
C1A C22 O6A C21 -170(2) 2_655 . . . ?
O1 C2 C3 O2 74(3) . . . . ?
C1 C22 O00D C21 169.8(14) 2_655 . . . ?
